data_4334710
loop_
_publ_author_name
'Miguel A. Esteruelas'
'Montserrat Oliv\'an'
'Andrea V\'elez'

_publ_contact_author
;
  Dr. Montserrat Oliv\'an
  Departamento de Qu\'imica Inorg\'anica - ISQCH
  Facultad de Ciencias
  Universidad de Zaragoza - CSIC
  50009 Zaragoza, Spain
;
_publ_contact_author_email molivan@unizar.es
_publ_section_title
;
 Xantphos-Type Complexes of Group 9: Rhodium versus Iridium
;
_journal_name_full 'Inorganic Chemistry'
_journal_page_first 5339
_journal_page_last 5349
_journal_paper_doi 10.1021/ic4002658
_journal_volume 52
_journal_year 2013
_chemical_formula_sum 'C27 H40 Cl O P2 Rh'
_chemical_formula_weight 580.89
_chemical_name_systematic
; 
 ? 
;
_space_group_IT_number 14
_symmetry_cell_setting monoclinic
_symmetry_space_group_name_Hall '-P 2ybc'
_symmetry_space_group_name_H-M 'P 1 21/c 1'
_atom_sites_solution_hydrogens geom
_atom_sites_solution_primary direct
_atom_sites_solution_secondary difmap
_audit_creation_method SHELXL-97
_cell_angle_alpha 90.00
_cell_angle_beta 105.855(2)
_cell_angle_gamma 90.00
_cell_formula_units_Z 4
_cell_length_a 10.5402(17)
_cell_length_b 16.299(3)
_cell_length_c 16.600(3)
_cell_measurement_reflns_used 2172
_cell_measurement_temperature 100(2)
_cell_measurement_theta_max 21
_cell_measurement_theta_min 2
_cell_volume 2743.3(8)
_computing_cell_refinement 'APEX2 v2008.4-0, Bruker AXS'
_computing_data_collection 'APEX2 v2008.4-0, Bruker AXS'
_computing_data_reduction
;
  SAINT-Bruker integration program embedded in APEX2 v2008.4-0, Bruker AXS
;
_computing_molecular_graphics 'XP, SHELXTL v. 6.1 (Bruker, 2000)'
_computing_publication_material 'XCIF, SHELXTL v. 6.1 (Bruker, 2000)'
_computing_structure_refinement 'SHELXL-97 (Sheldrick, 1997)'
_computing_structure_solution 'SHELXS-97 (Sheldrick, 1990)'
_diffrn_ambient_temperature 100(2)
_diffrn_detector_area_resol_mean 8.26
_diffrn_measured_fraction_theta_full 0.994
_diffrn_measured_fraction_theta_max 0.938
_diffrn_measurement_device_type 'Bruker SMART APEX CCD system'
_diffrn_measurement_method '\w rotations with narrow frames'
_diffrn_radiation_monochromator graphite
_diffrn_radiation_source 'fine-focus sealed tube'
_diffrn_radiation_type MoK\a
_diffrn_radiation_wavelength 0.71073
_diffrn_reflns_av_R_equivalents 0.1430
_diffrn_reflns_av_sigmaI/netI 0.1952
_diffrn_reflns_limit_h_max 14
_diffrn_reflns_limit_h_min -14
_diffrn_reflns_limit_k_max 21
_diffrn_reflns_limit_k_min -21
_diffrn_reflns_limit_l_max 21
_diffrn_reflns_limit_l_min -22
_diffrn_reflns_number 31753
_diffrn_reflns_theta_full 27.50
_diffrn_reflns_theta_max 28.51
_diffrn_reflns_theta_min 1.79
_diffrn_standards_decay_% 'no decay'
_exptl_absorpt_coefficient_mu 0.854
_exptl_absorpt_correction_T_max 0.938
_exptl_absorpt_correction_T_min 0.723
_exptl_absorpt_correction_type multi-scan
_exptl_absorpt_process_details
;
Absorption correction performed with SADABS program. This is based on the
method of Blessing: Blessing, R. H., Acta Crystallogr., Sect. A 1995, 51, 33.

SADABS: Area-Detector Absorption Correction. Bruker-AXS 
within SAINT+ package, v. 6.1 (2000).
;
_exptl_crystal_colour orange
_exptl_crystal_density_diffrn 1.406
_exptl_crystal_description 'irregular block'
_exptl_crystal_F_000 1208
_exptl_crystal_size_max 0.16
_exptl_crystal_size_mid 0.10
_exptl_crystal_size_min 0.04
_refine_diff_density_max 0.709
_refine_diff_density_min -1.112
_refine_diff_density_rms 0.110
_refine_ls_extinction_method none
_refine_ls_goodness_of_fit_ref 0.826
_refine_ls_hydrogen_treatment constr
_refine_ls_matrix_type full
_refine_ls_number_parameters 299
_refine_ls_number_reflns 6524
_refine_ls_number_restraints 0
_refine_ls_restrained_S_all 0.826
_refine_ls_R_factor_all 0.1486
_refine_ls_R_factor_gt 0.0496
_refine_ls_shift/su_max 0.001
_refine_ls_shift/su_mean 0.000
_refine_ls_structure_factor_coef Fsqd
_refine_ls_weighting_details 'calc w=1/[\s^2^(Fo^2^)+(0.0303P)^2^+0.0000P] where P=(Fo^2^+2Fc^2^)/3'
_refine_ls_weighting_scheme calc
_refine_ls_wR_factor_gt 0.0821
_refine_ls_wR_factor_ref 0.1006
_reflns_number_gt 2964
_reflns_number_total 6524
_reflns_threshold_expression >2sigma(I)
_cod_data_source_file ic4002658_si_001_2.cif
_cod_data_source_block montse12s
_cod_database_code 4334710

loop_
_symmetry_equiv_pos_as_xyz
'x, y, z'
'-x, y+1/2, -z+1/2'
'-x, -y, -z'
'x, -y-1/2, z-1/2'

loop_
_atom_site_label
_atom_site_type_symbol
_atom_site_fract_x
_atom_site_fract_y
_atom_site_fract_z
_atom_site_U_iso_or_equiv
_atom_site_adp_type
_atom_site_occupancy
_atom_site_symmetry_multiplicity
_atom_site_calc_flag
_atom_site_refinement_flags
Rh Rh 0.30000(4) 0.09689(2) 0.77599(3) 0.02751(12) Uani 1 1 d .
P1 P 0.20977(14) 0.00021(8) 0.83878(8) 0.0271(3) Uani 1 1 d .
P2 P 0.37138(14) 0.17527(8) 0.68604(9) 0.0286(4) Uani 1 1 d .
Cl Cl 0.36172(15) 0.18228(8) 0.89050(9) 0.0439(4) Uani 1 1 d .
O O 0.2552(3) 0.01154(19) 0.67307(19) 0.0268(8) Uani 1 1 d .
C1 C 0.0634(5) 0.0190(3) 0.8754(3) 0.0340(14) Uani 1 1 d .
H1 H 0.0335 -0.0347 0.8928 0.041 Uiso 1 1 calc R
C2 C -0.0489(6) 0.0546(3) 0.8065(3) 0.0503(17) Uani 1 1 d .
H2A H -0.1244 0.0657 0.8287 0.075 Uiso 1 1 calc R
H2B H -0.0749 0.0153 0.7603 0.075 Uiso 1 1 calc R
H2C H -0.0200 0.1059 0.7861 0.075 Uiso 1 1 calc R
C3 C 0.0984(6) 0.0757(3) 0.9522(3) 0.0470(17) Uani 1 1 d .
H3A H 0.1355 0.1270 0.9379 0.071 Uiso 1 1 calc R
H3B H 0.1633 0.0486 0.9982 0.071 Uiso 1 1 calc R
H3C H 0.0186 0.0876 0.9696 0.071 Uiso 1 1 calc R
C4 C 0.3242(5) -0.0555(3) 0.9246(3) 0.0324(14) Uani 1 1 d .
H4 H 0.3559 -0.0148 0.9708 0.039 Uiso 1 1 calc R
C5 C 0.4456(5) -0.0811(3) 0.8971(3) 0.0450(16) Uani 1 1 d .
H5A H 0.5113 -0.1053 0.9446 0.068 Uiso 1 1 calc R
H5B H 0.4834 -0.0329 0.8770 0.068 Uiso 1 1 calc R
H5C H 0.4199 -0.1216 0.8518 0.068 Uiso 1 1 calc R
C6 C 0.2705(6) -0.1283(4) 0.9632(4) 0.062(2) Uani 1 1 d .
H6A H 0.2350 -0.1693 0.9198 0.094 Uiso 1 1 calc R
H6B H 0.2002 -0.1094 0.9871 0.094 Uiso 1 1 calc R
H6C H 0.3418 -0.1527 1.0074 0.094 Uiso 1 1 calc R
C7 C 0.1506(5) -0.0720(3) 0.7531(3) 0.0280(13) Uani 1 1 d .
C8 C 0.0724(5) -0.1415(3) 0.7580(3) 0.0364(14) Uani 1 1 d .
H8 H 0.0503 -0.1526 0.8086 0.044 Uiso 1 1 calc R
C9 C 0.0279(6) -0.1930(3) 0.6905(4) 0.0406(15) Uani 1 1 d .
H9 H -0.0286 -0.2376 0.6937 0.049 Uiso 1 1 calc R
C10 C 0.0658(5) -0.1798(3) 0.6181(4) 0.0368(14) Uani 1 1 d .
H10 H 0.0369 -0.2167 0.5725 0.044 Uiso 1 1 calc R
C11 C 0.1451(5) -0.1137(3) 0.6104(3) 0.0292(13) Uani 1 1 d .
C12 C 0.1814(5) -0.0608(3) 0.6777(3) 0.0249(13) Uani 1 1 d .
C13 C 0.2565(5) 0.0402(3) 0.5922(3) 0.0267(13) Uani 1 1 d .
C14 C 0.2179(5) -0.0115(3) 0.5231(3) 0.0271(13) Uani 1 1 d .
C15 C 0.1958(5) -0.1017(3) 0.5338(3) 0.0326(13) Uani 1 1 d .
C16 C 0.3333(5) -0.1428(3) 0.5517(3) 0.0452(16) Uani 1 1 d .
H16A H 0.3678 -0.1363 0.5029 0.068 Uiso 1 1 calc R
H16B H 0.3253 -0.2014 0.5629 0.068 Uiso 1 1 calc R
H16C H 0.3936 -0.1168 0.6006 0.068 Uiso 1 1 calc R
C17 C 0.1048(6) -0.1403(3) 0.4549(3) 0.0493(17) Uani 1 1 d .
H17A H 0.0183 -0.1135 0.4419 0.074 Uiso 1 1 calc R
H17B H 0.0946 -0.1990 0.4644 0.074 Uiso 1 1 calc R
H17C H 0.1433 -0.1331 0.4079 0.074 Uiso 1 1 calc R
C18 C 0.3022(5) 0.1196(3) 0.5892(3) 0.0276(13) Uani 1 1 d .
C19 C 0.3028(5) 0.1505(3) 0.5105(3) 0.0381(15) Uani 1 1 d .
H19 H 0.3362 0.2040 0.5062 0.046 Uiso 1 1 calc R
C20 C 0.2554(6) 0.1040(4) 0.4396(3) 0.0444(15) Uani 1 1 d .
H20 H 0.2498 0.1270 0.3862 0.053 Uiso 1 1 calc R
C21 C 0.2159(5) 0.0240(3) 0.4459(3) 0.0402(15) Uani 1 1 d .
H21 H 0.1866 -0.0079 0.3964 0.048 Uiso 1 1 calc R
C22 C 0.3135(5) 0.2822(3) 0.6584(4) 0.0385(15) Uani 1 1 d .
H22 H 0.3501 0.3024 0.6125 0.046 Uiso 1 1 calc R
C23 C 0.1622(6) 0.2806(4) 0.6270(4) 0.060(2) Uani 1 1 d .
H23A H 0.1262 0.2555 0.6697 0.089 Uiso 1 1 calc R
H23B H 0.1351 0.2485 0.5752 0.089 Uiso 1 1 calc R
H23C H 0.1289 0.3368 0.6162 0.089 Uiso 1 1 calc R
C24 C 0.3587(7) 0.3385(3) 0.7336(4) 0.064(2) Uani 1 1 d .
H24A H 0.3304 0.3948 0.7170 0.096 Uiso 1 1 calc R
H24B H 0.4550 0.3368 0.7543 0.096 Uiso 1 1 calc R
H24C H 0.3197 0.3205 0.7778 0.096 Uiso 1 1 calc R
C25 C 0.5490(5) 0.1752(3) 0.6882(4) 0.0403(15) Uani 1 1 d .
H25 H 0.5608 0.2069 0.6391 0.048 Uiso 1 1 calc R
C26 C 0.6313(6) 0.2131(4) 0.7673(4) 0.065(2) Uani 1 1 d .
H26A H 0.6074 0.1891 0.8153 0.098 Uiso 1 1 calc R
H26B H 0.6157 0.2724 0.7659 0.098 Uiso 1 1 calc R
H26C H 0.7248 0.2025 0.7725 0.098 Uiso 1 1 calc R
C27 C 0.5919(6) 0.0860(4) 0.6820(4) 0.0564(18) Uani 1 1 d .
H27A H 0.6851 0.0846 0.6826 0.085 Uiso 1 1 calc R
H27B H 0.5383 0.0616 0.6298 0.085 Uiso 1 1 calc R
H27C H 0.5796 0.0547 0.7298 0.085 Uiso 1 1 calc R

loop_
_atom_site_aniso_label
_atom_site_aniso_U_11
_atom_site_aniso_U_22
_atom_site_aniso_U_33
_atom_site_aniso_U_23
_atom_site_aniso_U_13
_atom_site_aniso_U_12
Rh 0.0379(3) 0.01660(19) 0.0285(2) -0.0007(2) 0.00998(18) -0.0019(2)
P1 0.0353(9) 0.0193(7) 0.0285(8) 0.0016(6) 0.0117(7) 0.0017(6)
P2 0.0293(9) 0.0221(7) 0.0379(9) -0.0026(6) 0.0151(7) -0.0013(6)
Cl 0.0708(12) 0.0258(8) 0.0347(8) -0.0059(6) 0.0136(8) -0.0050(7)
O 0.035(2) 0.024(2) 0.022(2) -0.0015(15) 0.0070(17) -0.0075(16)
C1 0.036(4) 0.034(3) 0.035(3) 0.006(3) 0.013(3) 0.002(3)
C2 0.049(4) 0.048(4) 0.055(4) -0.001(3) 0.015(4) 0.017(3)
C3 0.055(4) 0.051(4) 0.042(4) -0.004(3) 0.025(3) 0.003(3)
C4 0.039(4) 0.023(3) 0.036(3) 0.006(2) 0.012(3) 0.001(3)
C5 0.050(4) 0.040(4) 0.046(4) 0.006(3) 0.016(3) 0.016(3)
C6 0.061(5) 0.052(4) 0.073(5) 0.044(4) 0.017(4) 0.015(3)
C7 0.033(3) 0.020(3) 0.030(3) 0.001(2) 0.007(3) 0.001(2)
C8 0.044(4) 0.022(3) 0.048(4) 0.001(3) 0.020(3) -0.002(3)
C9 0.050(4) 0.017(3) 0.054(4) -0.003(3) 0.014(3) -0.007(3)
C10 0.045(4) 0.017(3) 0.046(4) -0.009(3) 0.010(3) -0.001(3)
C11 0.038(3) 0.020(3) 0.027(3) -0.003(2) 0.006(3) 0.001(2)
C12 0.031(3) 0.014(3) 0.028(3) 0.000(2) 0.005(3) -0.010(2)
C13 0.033(3) 0.028(3) 0.021(3) 0.003(2) 0.009(3) 0.000(2)
C14 0.033(3) 0.023(3) 0.027(3) 0.000(2) 0.011(3) 0.005(2)
C15 0.042(3) 0.028(3) 0.026(3) -0.005(3) 0.006(3) 0.003(3)
C16 0.052(4) 0.036(3) 0.051(4) 0.004(3) 0.019(3) 0.014(3)
C17 0.064(5) 0.040(4) 0.038(4) -0.010(3) 0.004(3) -0.004(3)
C18 0.031(3) 0.024(3) 0.030(3) 0.001(2) 0.012(3) 0.001(2)
C19 0.042(4) 0.038(4) 0.039(4) 0.010(3) 0.018(3) 0.002(3)
C20 0.067(4) 0.041(4) 0.028(3) 0.010(3) 0.018(3) 0.017(4)
C21 0.054(4) 0.038(4) 0.027(3) -0.006(3) 0.009(3) 0.013(3)
C22 0.052(4) 0.018(3) 0.053(4) 0.003(3) 0.026(3) -0.003(3)
C23 0.057(5) 0.039(4) 0.096(6) 0.026(4) 0.045(4) 0.020(3)
C24 0.116(6) 0.028(4) 0.059(5) -0.003(3) 0.042(5) 0.005(4)
C25 0.040(4) 0.031(3) 0.048(4) -0.012(3) 0.008(3) 0.000(3)
C26 0.045(4) 0.084(5) 0.066(5) -0.019(4) 0.015(4) -0.011(4)
C27 0.040(4) 0.047(4) 0.082(5) -0.014(4) 0.016(3) 0.012(3)

loop_
_atom_type_symbol
_atom_type_description
_atom_type_scat_dispersion_real
_atom_type_scat_dispersion_imag
_atom_type_scat_source
C C 0.0033 0.0016 'International Tables Vol C Tables 4.2.6.8 and 6.1.1.4'
H H 0.0000 0.0000 'International Tables Vol C Tables 4.2.6.8 and 6.1.1.4'
P P 0.1023 0.0942 'International Tables Vol C Tables 4.2.6.8 and 6.1.1.4'
Cl Cl 0.1484 0.1585 'International Tables Vol C Tables 4.2.6.8 and 6.1.1.4'
Rh Rh -1.1178 0.9187 'International Tables Vol C Tables 4.2.6.8 and 6.1.1.4'
O O 0.0106 0.0060 'International Tables Vol C Tables 4.2.6.8 and 6.1.1.4'

loop_
_geom_angle_atom_site_label_1
_geom_angle_atom_site_label_2
_geom_angle_atom_site_label_3
_geom_angle
O Rh P1 83.44(9)
O Rh P2 83.15(9)
P1 Rh P2 166.38(5)
O Rh Cl 175.69(10)
P1 Rh Cl 95.81(5)
P2 Rh Cl 97.74(5)
C7 P1 C1 103.2(2)
C7 P1 C4 107.4(2)
C1 P1 C4 105.0(2)
C7 P1 Rh 100.92(17)
C1 P1 Rh 122.67(18)
C4 P1 Rh 115.90(18)
C18 P2 C22 103.0(2)
C18 P2 C25 100.1(2)
C22 P2 C25 105.4(2)
C18 P2 Rh 100.23(17)
C22 P2 Rh 123.34(19)
C25 P2 Rh 120.30(19)
C13 O C12 117.9(4)
C13 O Rh 118.6(3)
C12 O Rh 119.7(3)
C2 C1 C3 110.9(4)
C2 C1 P1 111.6(4)
C3 C1 P1 110.1(4)
C2 C1 H1 108.0
C3 C1 H1 108.1
P1 C1 H1 108.0
C1 C2 H2A 109.5
C1 C2 H2B 109.5
H2A C2 H2B 109.5
C1 C2 H2C 109.5
H2A C2 H2C 109.5
H2B C2 H2C 109.5
C1 C3 H3A 109.5
C1 C3 H3B 109.5
H3A C3 H3B 109.5
C1 C3 H3C 109.5
H3A C3 H3C 109.5
H3B C3 H3C 109.5
C6 C4 C5 110.4(4)
C6 C4 P1 118.0(4)
C5 C4 P1 109.2(4)
C6 C4 H4 106.2
C5 C4 H4 106.2
P1 C4 H4 106.2
C4 C5 H5A 109.5
C4 C5 H5B 109.5
H5A C5 H5B 109.5
C4 C5 H5C 109.5
H5A C5 H5C 109.5
H5B C5 H5C 109.5
C4 C6 H6A 109.5
C4 C6 H6B 109.5
H6A C6 H6B 109.5
C4 C6 H6C 109.5
H6A C6 H6C 109.5
H6B C6 H6C 109.5
C12 C7 C8 116.1(5)
C12 C7 P1 120.4(4)
C8 C7 P1 123.5(4)
C9 C8 C7 121.1(5)
C9 C8 H8 119.5
C7 C8 H8 119.5
C8 C9 C10 119.8(5)
C8 C9 H9 120.1
C10 C9 H9 120.1
C9 C10 C11 121.6(5)
C9 C10 H10 119.2
C11 C10 H10 119.2
C12 C11 C10 116.7(5)
C12 C11 C15 120.9(5)
C10 C11 C15 122.3(5)
C11 C12 C7 124.5(5)
C11 C12 O 120.5(5)
C7 C12 O 115.0(4)
C18 C13 C14 124.3(5)
C18 C13 O 115.6(4)
C14 C13 O 120.1(4)
C13 C14 C21 115.5(5)
C13 C14 C15 121.0(4)
C21 C14 C15 123.1(5)
C14 C15 C11 109.0(4)
C14 C15 C17 112.4(4)
C11 C15 C17 112.4(5)
C14 C15 C16 106.1(4)
C11 C15 C16 108.0(4)
C17 C15 C16 108.7(5)
C15 C16 H16A 109.5
C15 C16 H16B 109.5
H16A C16 H16B 109.5
C15 C16 H16C 109.5
H16A C16 H16C 109.5
H16B C16 H16C 109.5
C15 C17 H17A 109.5
C15 C17 H17B 109.5
H17A C17 H17B 109.5
C15 C17 H17C 109.5
H17A C17 H17C 109.5
H17B C17 H17C 109.5
C13 C18 C19 117.3(5)
C13 C18 P2 119.6(4)
C19 C18 P2 122.8(4)
C20 C19 C18 120.4(5)
C20 C19 H19 119.8
C18 C19 H19 119.8
C19 C20 C21 120.2(5)
C19 C20 H20 119.9
C21 C20 H20 119.9
C20 C21 C14 121.9(5)
C20 C21 H21 119.0
C14 C21 H21 119.0
C24 C22 C23 110.6(5)
C24 C22 P2 110.9(4)
C23 C22 P2 107.9(4)
C24 C22 H22 109.1
C23 C22 H22 109.1
P2 C22 H22 109.1
C22 C23 H23A 109.5
C22 C23 H23B 109.5
H23A C23 H23B 109.5
C22 C23 H23C 109.5
H23A C23 H23C 109.5
H23B C23 H23C 109.5
C22 C24 H24A 109.5
C22 C24 H24B 109.5
H24A C24 H24B 109.5
C22 C24 H24C 109.5
H24A C24 H24C 109.5
H24B C24 H24C 109.5
C26 C25 C27 109.8(5)
C26 C25 P2 110.8(4)
C27 C25 P2 108.2(4)
C26 C25 H25 109.3
C27 C25 H25 109.3
P2 C25 H25 109.3
C25 C26 H26A 109.5
C25 C26 H26B 109.5
H26A C26 H26B 109.5
C25 C26 H26C 109.5
H26A C26 H26C 109.5
H26B C26 H26C 109.5
C25 C27 H27A 109.5
C25 C27 H27B 109.5
H27A C27 H27B 109.5
C25 C27 H27C 109.5
H27A C27 H27C 109.5
H27B C27 H27C 109.5

loop_
_geom_bond_atom_site_label_1
_geom_bond_atom_site_label_2
_geom_bond_distance
Rh O 2.153(3)
Rh P1 2.2396(14)
Rh P2 2.2453(15)
Rh Cl 2.3017(14)
P1 C7 1.820(5)
P1 C1 1.832(5)
P1 C4 1.836(5)
P2 C18 1.816(5)
P2 C22 1.862(5)
P2 C25 1.863(6)
O C13 1.426(5)
O C12 1.427(5)
C1 C2 1.519(7)
C1 C3 1.536(7)
C1 H1 1.0000
C2 H2A 0.9800
C2 H2B 0.9800
C2 H2C 0.9800
C3 H3A 0.9800
C3 H3B 0.9800
C3 H3C 0.9800
C4 C6 1.528(7)
C4 C5 1.531(7)
C4 H4 1.0000
C5 H5A 0.9800
C5 H5B 0.9800
C5 H5C 0.9800
C6 H6A 0.9800
C6 H6B 0.9800
C6 H6C 0.9800
C7 C12 1.387(6)
C7 C8 1.416(6)
C8 C9 1.375(7)
C8 H8 0.9500
C9 C10 1.383(7)
C9 H9 0.9500
C10 C11 1.390(7)
C10 H10 0.9500
C11 C12 1.380(6)
C11 C15 1.520(7)
C13 C18 1.385(6)
C13 C14 1.391(6)
C14 C21 1.402(6)
C14 C15 1.507(7)
C15 C17 1.531(6)
C15 C16 1.550(7)
C16 H16A 0.9800
C16 H16B 0.9800
C16 H16C 0.9800
C17 H17A 0.9800
C17 H17B 0.9800
C17 H17C 0.9800
C18 C19 1.402(7)
C19 C20 1.374(7)
C19 H19 0.9500
C20 C21 1.382(7)
C20 H20 0.9500
C21 H21 0.9500
C22 C24 1.517(7)
C22 C23 1.537(7)
C22 H22 1.0000
C23 H23A 0.9800
C23 H23B 0.9800
C23 H23C 0.9800
C24 H24A 0.9800
C24 H24B 0.9800
C24 H24C 0.9800
C25 C26 1.495(7)
C25 C27 1.534(7)
C25 H25 1.0000
C26 H26A 0.9800
C26 H26B 0.9800
C26 H26C 0.9800
C27 H27A 0.9800
C27 H27B 0.9800
C27 H27C 0.9800
